data_1520626
loop_
_publ_author_name
'Engle, Keary M.'
'Pfeifer, Lukas'
'Pidgeon, George W.'
'Giuffredi, Guy T.'
'Thompson, Amber L.'
'Paton, Robert S.'
'Brown, John M.'
'Gouverneur, V\'eronique'

_publ_section_title
;
 Coordination diversity in hydrogen-bonded homoleptic fluoride--alcohol
 complexes modulates reactivity
;
_journal_issue 9
_journal_name_full 'Chem. Sci.'
_journal_page_first 5293
_journal_paper_doi 10.1039/C5SC01812A
_journal_volume 6
_journal_year 2015
_chemical_absolute_configuration ad
_chemical_formula_moiety 'C16 H36 N, 3(C11 H14 O2), F, H2 O'
_chemical_formula_sum 'C49 H80 F N O7'
_chemical_formula_weight 814.17
_chemical_melting_point ?
_space_group_IT_number 7
_symmetry_cell_setting monoclinic
_symmetry_space_group_name_Hall 'P -2yc'
_symmetry_space_group_name_H-M 'P 1 c 1'
_atom_sites_solution_hydrogens difmap
_atom_sites_solution_primary direct
_audit_creation_date 13-04-24
_audit_creation_method CRYSTALS_ver_14.40
_audit_update_record
;
2015-05-19 deposited with the CCDC.
2015-06-22 downloaded from the CCDC.
;
_cell_angle_alpha 90
_cell_angle_beta 92.0698(6)
_cell_angle_gamma 90
_cell_formula_units_Z 2
_cell_length_a 8.75510(1)
_cell_length_b 12.74630(1)
_cell_length_c 22.1115(2)
_cell_measurement_reflns_used 35528
_cell_measurement_temperature 150
_cell_measurement_theta_max 77
_cell_measurement_theta_min 3
_cell_volume 2465.93(2)
_computing_cell_refinement 'CrysAlis, (Oxford Diffraction, 2002)'
_computing_data_collection 'SuperNova, (Oxford Diffraction, 2010)'
_computing_data_reduction 'CrysAlis, (Oxford Diffraction, 2002)'
_computing_molecular_graphics 'CAMERON (Watkin et al., 1996)'
_computing_publication_material 'CRYSTALS (Betteridge et al., 2003)'
_computing_structure_refinement 'CRYSTALS (Betteridge et al., 2003)'
_computing_structure_solution 'SIR92 (Altomare et al., 1994)'
_diffrn_ambient_temperature 150
_diffrn_measured_fraction_theta_full 0.998
_diffrn_measured_fraction_theta_max 0.993
_diffrn_measurement_device Area
_diffrn_measurement_device_type 'Oxford Diffraction SuperNova'
_diffrn_measurement_method \w
_diffrn_radiation_monochromator graphite
_diffrn_radiation_type 'Cu K\a'
_diffrn_radiation_wavelength 1.54180
_diffrn_reflns_av_R_equivalents 0.020
_diffrn_reflns_limit_h_max 10
_diffrn_reflns_limit_h_min -11
_diffrn_reflns_limit_k_max 15
_diffrn_reflns_limit_k_min -15
_diffrn_reflns_limit_l_max 27
_diffrn_reflns_limit_l_min -27
_diffrn_reflns_number 53899
_diffrn_reflns_theta_full 75.196
_diffrn_reflns_theta_max 76.731
_diffrn_reflns_theta_min 3.467
_diffrn_standards_number 0
_exptl_absorpt_coefficient_mu 0.589
_exptl_absorpt_correction_T_max 0.91
_exptl_absorpt_correction_T_min 0.78
_exptl_absorpt_correction_type multi-scan
_exptl_absorpt_process_details 'CrysAlis, (Oxford Diffraction, 2002)'
_exptl_crystal_colour clear_pale_colourless
_exptl_crystal_density_diffrn 1.096
_exptl_crystal_density_meas ?
_exptl_crystal_density_method 'not measured'
_exptl_crystal_description block
_exptl_crystal_F_000 892
_exptl_crystal_size_max 0.190
_exptl_crystal_size_mid 0.170
_exptl_crystal_size_min 0.160
_refine_diff_density_max 0.33
_refine_diff_density_min -0.16
_refine_ls_abs_structure_details 'Flack (1983), 4705 Friedel-pairs'
_refine_ls_abs_structure_Flack 0.31(7)
_refine_ls_extinction_coef 83(8)
_refine_ls_extinction_method 'Larson (1970), Equation 22'
_refine_ls_goodness_of_fit_ref 0.9982
_refine_ls_hydrogen_treatment constr
_refine_ls_matrix_type full
_refine_ls_number_parameters 544
_refine_ls_number_reflns 9828
_refine_ls_number_restraints 2
_refine_ls_R_factor_all 0.0300
_refine_ls_R_factor_gt 0.0296
_refine_ls_shift/su_max 0.0006168
_refine_ls_shift/su_mean 0.0000430
_refine_ls_structure_factor_coef Fsqd
_refine_ls_weighting_details
;
 Method= Modified Sheldrick 
 w=1/[\s^2^(F^2^) + ( 0.05P)^2^ + 0.27P] 
 ,where P=(max(Fo^2^,0) + 2Fc^2^)/3 
;
_refine_ls_weighting_scheme calc
_refine_ls_wR_factor_all 0.0797
_refine_ls_wR_factor_gt 0.0793
_refine_ls_wR_factor_ref 0.0797
_reflns_limit_h_max 10
_reflns_limit_h_min -11
_reflns_limit_k_max 15
_reflns_limit_k_min 0
_reflns_limit_l_max 27
_reflns_limit_l_min -27
_reflns_number_gt 9682
_reflns_number_total 9870
_reflns_threshold_expression I>2.0\s(I)
_oxford_diffrn_Wilson_B_factor 3.10
_oxford_diffrn_Wilson_scale 0.02
_oxford_refine_ls_r_factor_ref 0.0300
_oxford_refine_ls_scale 7.22(11)
_oxford_reflns_number_all 9828
_oxford_reflns_threshold_expression_ref I>-3.0\s(I)
_oxford_structure_analysis_title 008gwp12
_cod_data_source_file c5sc01812a2.cif
_cod_data_source_block 2i
_cod_depositor_comments
;
The following automatic conversions were performed:

'_chemical_melting_point' value 'not measured' was changed to '?' -
the value is undefined or not given.

'_exptl_crystal_density_meas' value 'not measured' was changed to '?'
- the value is perceived as not measured.

Automatic conversion script
Id: cif_fix_values 3271 2015-04-21 07:52:19Z andrius 

 Adding full bibliography for 1520618--1520631.cif.
;
_cod_original_cell_volume 2465.93(4)
_cod_original_sg_symbol_H-M 'P c '
_cod_original_formula_sum 'C49 H80 F1 N1 O7'
_cod_database_code 1520626

loop_
_symmetry_equiv_pos_as_xyz
x,y,z
x,-y,z+1/2

loop_
_atom_site_label
_atom_site_type_symbol
_atom_site_fract_x
_atom_site_fract_y
_atom_site_fract_z
_atom_site_U_iso_or_equiv
_atom_site_occupancy
_atom_site_adp_type
_atom_site_refinement_flags_posn
_atom_site_refinement_flags_occupancy
_atom_site_disorder_assembly
_atom_site_disorder_group
O4 O 0.50000(12) 0.66964(8) 0.50000(6) 0.0486 1.0000 Uani . . . .
C101 C 0.30115(14) 0.31495(9) 0.79767(6) 0.0307 1.0000 Uani . . . .
O102 O 0.44884(10) 0.28299(8) 0.77746(4) 0.0377 1.0000 Uani . . . .
C103 C 0.44920(14) 0.26684(10) 0.71267(6) 0.0340 1.0000 Uani . . . .
C104 C 0.29566(13) 0.30780(9) 0.69063(6) 0.0295 1.0000 Uani . . . .
C105 C 0.21146(13) 0.33600(9) 0.73947(6) 0.0289 1.0000 Uani . . . .
C106 C 0.06499(14) 0.37623(9) 0.73136(6) 0.0349 1.0000 Uani . . . .
C107 C 0.00506(15) 0.38810(10) 0.67265(7) 0.0382 1.0000 Uani . . . .
C108 C 0.08974(16) 0.35933(10) 0.62368(6) 0.0382 1.0000 Uani . . . .
C109 C 0.23644(15) 0.31882(10) 0.63185(6) 0.0347 1.0000 Uani . . . .
C110 C 0.46587(18) 0.15040(12) 0.69899(8) 0.0487 1.0000 Uani . . . .
C111 C 0.58127(17) 0.32992(15) 0.68869(8) 0.0528 1.0000 Uani . . . .
C112 C 0.32356(16) 0.40986(10) 0.83837(6) 0.0400 1.0000 Uani . . . .
C201 C 0.26486(13) 0.06898(8) 0.47213(6) 0.0290 1.0000 Uani . . . .
O202 O 0.12590(11) 0.10265(7) 0.44066(5) 0.0403 1.0000 Uani . . . .
C203 C 0.12543(15) 0.21257(10) 0.42660(6) 0.0366 1.0000 Uani . . . .
C204 C 0.27519(15) 0.25169(9) 0.45348(6) 0.0329 1.0000 Uani . . . .
C205 C 0.35522(13) 0.16944(8) 0.47991(6) 0.0284 1.0000 Uani . . . .
C206 C 0.49837(15) 0.18469(10) 0.50753(6) 0.0350 1.0000 Uani . . . .
C207 C 0.55869(16) 0.28618(11) 0.50860(7) 0.0417 1.0000 Uani . . . .
C208 C 0.47725(19) 0.36934(11) 0.48235(7) 0.0461 1.0000 Uani . . . .
C209 C 0.33523(18) 0.35236(10) 0.45422(7) 0.0418 1.0000 Uani . . . .
C210 C -0.01216(19) 0.26086(16) 0.45642(10) 0.0628 1.0000 Uani . . . .
C211 C 0.1145(2) 0.22622(14) 0.35816(7) 0.0542 1.0000 Uani . . . .
C212 C 0.22142(15) 0.01914(10) 0.53111(6) 0.0371 1.0000 Uani . . . .
C301 C 0.12003(13) 0.66340(8) 0.55218(6) 0.0281 1.0000 Uani . . . .
O302 O 0.25226(10) 0.67214(7) 0.59262(4) 0.0327 1.0000 Uani . . . .
C303 C 0.20962(14) 0.69262(9) 0.65431(6) 0.0317 1.0000 Uani . . . .
C304 C 0.04117(14) 0.66709(9) 0.65313(6) 0.0312 1.0000 Uani . . . .
C305 C -0.00963(13) 0.64851(9) 0.59417(6) 0.0295 1.0000 Uani . . . .
C306 C -0.16067(14) 0.62207(10) 0.58062(6) 0.0358 1.0000 Uani . . . .
C307 C -0.26035(15) 0.61388(12) 0.62790(7) 0.0418 1.0000 Uani . . . .
C308 C -0.20951(16) 0.63293(12) 0.68699(7) 0.0446 1.0000 Uani . . . .
C309 C -0.05831(16) 0.66035(11) 0.70011(6) 0.0399 1.0000 Uani . . . .
C310 C 0.30384(15) 0.61891(11) 0.69497(6) 0.0395 1.0000 Uani . . . .
C311 C 0.24051(19) 0.80753(11) 0.66936(7) 0.0480 1.0000 Uani . . . .
C312 C 0.14779(15) 0.57207(9) 0.50983(6) 0.0332 1.0000 Uani . . . .
N401 N 0.78499(11) 0.88504(8) 0.38629(5) 0.0281 1.0000 Uani . . . .
C402 C 0.92567(13) 0.90555(9) 0.34975(6) 0.0301 1.0000 Uani . . . .
C403 C 0.90361(15) 0.89348(12) 0.28170(6) 0.0394 1.0000 Uani . . . .
C404 C 1.03440(18) 0.94554(11) 0.24969(7) 0.0442 1.0000 Uani . . . .
C405 C 1.0245(2) 0.92720(13) 0.18188(7) 0.0546 1.0000 Uani . . . .
C406 C 0.65010(14) 0.95199(11) 0.36451(6) 0.0373 1.0000 Uani . . . .
C407 C 0.67812(17) 1.06756(12) 0.36302(7) 0.0460 1.0000 Uani . . . .
C408 C 0.55021(19) 1.12193(14) 0.32633(8) 0.0549 1.0000 Uani . . . .
C409 C 0.5705(2) 1.23960(16) 0.32652(10) 0.0670 1.0000 Uani . . . .
C410 C 0.83252(13) 0.91085(8) 0.45145(5) 0.0268 1.0000 Uani . . . .
C411 C 0.71240(13) 0.89379(9) 0.49797(6) 0.0313 1.0000 Uani . . . .
C412 C 0.77563(15) 0.92691(10) 0.56040(6) 0.0364 1.0000 Uani . . . .
C413 C 0.66102(19) 0.90926(12) 0.60932(7) 0.0454 1.0000 Uani . . . .
C414 C 0.72984(14) 0.77276(11) 0.37936(6) 0.0360 1.0000 Uani . . . .
C415 C 0.84226(17) 0.68791(11) 0.39804(8) 0.0457 1.0000 Uani . . . .
C416 C 0.7747(3) 0.57464(17) 0.40321(15) 0.0374 0.600(5) Uani . P 1 1
C417 C 0.7434(3) 0.52824(17) 0.34121(11) 0.0428 0.600(5) Uani . P 1 1
C418 C 0.7449(5) 0.5931(3) 0.3723(3) 0.0469 0.400(5) Uani . P 1 2
C419 C 0.8350(5) 0.4944(3) 0.3844(2) 0.0608 0.400(5) Uani . P 1 2
O1 O 0.22954(12) 0.23344(7) 0.82788(5) 0.0401 1.0000 Uani . . . .
O2 O 0.34577(11) 0.00067(7) 0.43625(5) 0.0385 1.0000 Uani . . . .
O3 O 0.09466(10) 0.75708(6) 0.52017(5) 0.0330 1.0000 Uani . . . .
F1 F 0.30143(10) 0.79919(5) 0.44099(4) 0.0372 1.0000 Uani . . . .
H3121 H 0.0523 0.5611 0.4851 0.0502 1.0000 Uiso R . . .
H3123 H 0.2292 0.5906 0.4837 0.0491 1.0000 Uiso R . . .
H3122 H 0.1750 0.5096 0.5334 0.0494 1.0000 Uiso R . . .
H3061 H -0.1965 0.6109 0.5402 0.0443 1.0000 Uiso R . . .
H3071 H -0.3653 0.5981 0.6193 0.0497 1.0000 Uiso R . . .
H3081 H -0.2792 0.6287 0.7198 0.0535 1.0000 Uiso R . . .
H3091 H -0.0231 0.6742 0.7411 0.0472 1.0000 Uiso R . . .
H3102 H 0.2755 0.6280 0.7378 0.0584 1.0000 Uiso R . . .
H3103 H 0.4126 0.6366 0.6917 0.0573 1.0000 Uiso R . . .
H3101 H 0.2862 0.5451 0.6825 0.0569 1.0000 Uiso R . . .
H3113 H 0.2165 0.8186 0.7108 0.0708 1.0000 Uiso R . . .
H3111 H 0.3479 0.8225 0.6646 0.0704 1.0000 Uiso R . . .
H3112 H 0.1796 0.8531 0.6424 0.0708 1.0000 Uiso R . . .
H1121 H 0.2234 0.4306 0.8522 0.0584 1.0000 Uiso R . . .
H1123 H 0.3860 0.3931 0.8742 0.0591 1.0000 Uiso R . . .
H1122 H 0.3706 0.4648 0.8147 0.0597 1.0000 Uiso R . . .
H1061 H 0.0087 0.3956 0.7655 0.0426 1.0000 Uiso R . . .
H1071 H -0.0925 0.4146 0.6651 0.0460 1.0000 Uiso R . . .
H1081 H 0.0467 0.3667 0.5830 0.0448 1.0000 Uiso R . . .
H1091 H 0.2931 0.3004 0.5964 0.0427 1.0000 Uiso R . . .
H1103 H 0.4582 0.1375 0.6565 0.0723 1.0000 Uiso R . . .
H1101 H 0.5637 0.1218 0.7140 0.0728 1.0000 Uiso R . . .
H1102 H 0.3820 0.1118 0.7179 0.0703 1.0000 Uiso R . . .
H1112 H 0.5804 0.3259 0.6451 0.0771 1.0000 Uiso R . . .
H1111 H 0.6760 0.3023 0.7057 0.0803 1.0000 Uiso R . . .
H1113 H 0.5706 0.4037 0.6993 0.0784 1.0000 Uiso R . . .
H2122 H 0.3099 -0.0061 0.5529 0.0559 1.0000 Uiso R . . .
H2123 H 0.1722 0.0687 0.5572 0.0554 1.0000 Uiso R . . .
H2121 H 0.1524 -0.0380 0.5239 0.0546 1.0000 Uiso R . . .
H2111 H 0.1189 0.3011 0.3504 0.0799 1.0000 Uiso R . . .
H2113 H 0.2010 0.1912 0.3406 0.0803 1.0000 Uiso R . . .
H2112 H 0.0171 0.1955 0.3403 0.0792 1.0000 Uiso R . . .
H2103 H -0.0097 0.3354 0.4507 0.0934 1.0000 Uiso R . . .
H2101 H -0.0073 0.2441 0.5000 0.0942 1.0000 Uiso R . . .
H2102 H -0.1059 0.2337 0.4379 0.0927 1.0000 Uiso R . . .
H2091 H 0.2790 0.4092 0.4369 0.0490 1.0000 Uiso R . . .
H2081 H 0.5223 0.4371 0.4829 0.0555 1.0000 Uiso R . . .
H2071 H 0.6518 0.2990 0.5257 0.0494 1.0000 Uiso R . . .
H2061 H 0.5526 0.1271 0.5264 0.0420 1.0000 Uiso R . . .
H4022 H 0.9613 0.9752 0.3593 0.0335 1.0000 Uiso R . . .
H4021 H 1.0005 0.8562 0.3640 0.0347 1.0000 Uiso R . . .
H4032 H 0.8077 0.9229 0.2680 0.0482 1.0000 Uiso R . . .
H4031 H 0.9046 0.8193 0.2705 0.0484 1.0000 Uiso R . . .
H4041 H 1.0296 1.0196 0.2589 0.0553 1.0000 Uiso R . . .
H4042 H 1.1324 0.9156 0.2676 0.0536 1.0000 Uiso R . . .
H4052 H 1.1127 0.9583 0.1621 0.0809 1.0000 Uiso R . . .
H4053 H 0.9330 0.9570 0.1650 0.0805 1.0000 Uiso R . . .
H4051 H 1.0260 0.8536 0.1727 0.0794 1.0000 Uiso R . . .
H4141 H 0.6974 0.7652 0.3370 0.0435 1.0000 Uiso R . . .
H4142 H 0.6396 0.7658 0.4037 0.0400 1.0000 Uiso R . . .
H4151 H 0.8879 0.7059 0.4386 0.0538 0.600(5) Uiso R P 1 1
H4152 H 0.9268 0.6874 0.3688 0.0539 0.600(5) Uiso R P 1 1
H4153 H 0.8636 0.6889 0.4423 0.0547 0.400(5) Uiso R P 1 2
H4154 H 0.9393 0.6945 0.3771 0.0541 0.400(5) Uiso R P 1 2
H4172 H 0.6914 0.4621 0.3454 0.0634 0.600(5) Uiso R P 1 1
H4173 H 0.8365 0.5181 0.3217 0.0642 0.600(5) Uiso R P 1 1
H4171 H 0.6743 0.5739 0.3185 0.0642 0.600(5) Uiso R P 1 1
H4191 H 0.7759 0.4347 0.3711 0.0904 0.400(5) Uiso R P 1 2
H4192 H 0.8615 0.4873 0.4267 0.0911 0.400(5) Uiso R P 1 2
H4193 H 0.9282 0.4976 0.3627 0.0908 0.400(5) Uiso R P 1 2
H4062 H 0.5692 0.9379 0.3907 0.0437 1.0000 Uiso R . . .
H4061 H 0.6230 0.9280 0.3234 0.0436 1.0000 Uiso R . . .
H4072 H 0.6863 1.0970 0.4016 0.0534 1.0000 Uiso R . . .
H4071 H 0.7739 1.0868 0.3464 0.0546 1.0000 Uiso R . . .
H4081 H 0.4493 1.1031 0.3435 0.0663 1.0000 Uiso R . . .
H4082 H 0.5560 1.1031 0.2817 0.0684 1.0000 Uiso R . . .
H4091 H 0.4867 1.2721 0.2994 0.1005 1.0000 Uiso R . . .
H4093 H 0.5637 1.2700 0.3688 0.1001 1.0000 Uiso R . . .
H4092 H 0.6710 1.2610 0.3099 0.1000 1.0000 Uiso R . . .
H4102 H 0.8685 0.9832 0.4524 0.0314 1.0000 Uiso R . . .
H4101 H 0.9198 0.8672 0.4614 0.0328 1.0000 Uiso R . . .
H4111 H 0.6216 0.9362 0.4873 0.0379 1.0000 Uiso R . . .
H4112 H 0.6850 0.8210 0.4990 0.0375 1.0000 Uiso R . . .
H4121 H 0.8062 1.0031 0.5597 0.0428 1.0000 Uiso R . . .
H4122 H 0.8687 0.8828 0.5708 0.0453 1.0000 Uiso R . . .
H4131 H 0.7031 0.9279 0.6484 0.0683 1.0000 Uiso R . . .
H4132 H 0.5684 0.9500 0.6010 0.0687 1.0000 Uiso R . . .
H4133 H 0.6347 0.8361 0.6101 0.0687 1.0000 Uiso R . . .
H4181 H 0.6475 0.5908 0.3927 0.0560 0.400(5) Uiso R P 1 2
H4182 H 0.7235 0.5997 0.3297 0.0569 0.400(5) Uiso R P 1 2
H4161 H 0.8413 0.5277 0.4268 0.0458 0.600(5) Uiso R P 1 1
H4162 H 0.6754 0.5808 0.4231 0.0457 0.600(5) Uiso R P 1 1
H21 H 0.3132 -0.0606 0.4415 0.0570 1.0000 Uiso R . . .
H11 H 0.2694 0.2285 0.8632 0.0593 1.0000 Uiso R . . .
H42 H 0.4554 0.6665 0.5338 0.0731 1.0000 Uiso R . . .
H31 H 0.1631 0.7667 0.4962 0.0494 1.0000 Uiso R . . .
H41 H 0.4479 0.7138 0.4804 0.0721 1.0000 Uiso R . . .

loop_
_atom_site_aniso_label
_atom_site_aniso_U_11
_atom_site_aniso_U_22
_atom_site_aniso_U_33
_atom_site_aniso_U_23
_atom_site_aniso_U_13
_atom_site_aniso_U_12
O4 0.0359(5) 0.0541(6) 0.0558(6) 0.0080(5) 0.0038(4) -0.0032(4)
C101 0.0329(6) 0.0337(5) 0.0257(5) 0.0030(4) 0.0024(4) -0.0043(4)
O102 0.0325(4) 0.0530(5) 0.0273(4) 0.0018(4) -0.0033(3) 0.0028(4)
C103 0.0301(6) 0.0447(6) 0.0272(6) 0.0018(5) 0.0005(4) -0.0007(5)
C104 0.0304(5) 0.0302(5) 0.0279(5) 0.0034(4) 0.0008(4) -0.0038(4)
C105 0.0321(6) 0.0283(5) 0.0264(5) 0.0031(4) 0.0013(4) -0.0041(4)
C106 0.0337(6) 0.0335(6) 0.0375(6) 0.0022(5) 0.0036(5) -0.0001(4)
C107 0.0337(6) 0.0328(6) 0.0475(7) 0.0077(5) -0.0062(5) 0.0010(4)
C108 0.0442(7) 0.0369(6) 0.0329(6) 0.0102(5) -0.0094(5) -0.0057(5)
C109 0.0407(6) 0.0369(6) 0.0264(6) 0.0030(4) 0.0009(5) -0.0050(5)
C110 0.0447(7) 0.0515(8) 0.0493(8) -0.0067(6) -0.0045(6) 0.0159(6)
C111 0.0336(7) 0.0832(11) 0.0417(8) 0.0099(7) 0.0039(6) -0.0123(7)
C112 0.0478(7) 0.0397(6) 0.0323(6) -0.0022(5) -0.0002(5) -0.0077(5)
C201 0.0301(5) 0.0287(5) 0.0286(5) -0.0018(4) 0.0052(4) 0.0003(4)
O202 0.0370(5) 0.0372(4) 0.0460(5) 0.0018(4) -0.0067(4) -0.0025(3)
C203 0.0394(6) 0.0355(6) 0.0349(6) -0.0030(5) 0.0015(5) 0.0078(5)
C204 0.0394(6) 0.0298(5) 0.0300(6) -0.0032(4) 0.0080(5) 0.0040(5)
C205 0.0339(6) 0.0262(5) 0.0256(5) -0.0024(4) 0.0082(4) -0.0004(4)
C206 0.0352(6) 0.0372(6) 0.0328(6) -0.0035(5) 0.0061(5) -0.0006(5)
C207 0.0387(6) 0.0459(7) 0.0410(7) -0.0103(5) 0.0084(5) -0.0111(5)
C208 0.0600(9) 0.0327(6) 0.0467(7) -0.0075(5) 0.0168(6) -0.0124(6)
C209 0.0568(8) 0.0278(6) 0.0415(7) -0.0010(5) 0.0106(6) 0.0027(5)
C210 0.0416(8) 0.0691(10) 0.0778(12) -0.0268(9) 0.0026(8) 0.0148(7)
C211 0.0623(9) 0.0605(9) 0.0391(8) 0.0065(7) -0.0094(7) 0.0025(7)
C212 0.0419(7) 0.0375(6) 0.0325(6) 0.0015(5) 0.0090(5) -0.0055(5)
C301 0.0299(5) 0.0277(5) 0.0267(5) 0.0029(4) 0.0005(4) 0.0019(4)
O302 0.0294(4) 0.0441(4) 0.0247(4) -0.0001(3) 0.0017(3) 0.0008(3)
C303 0.0365(6) 0.0344(6) 0.0245(5) -0.0008(4) 0.0027(4) -0.0009(4)
C304 0.0340(6) 0.0304(5) 0.0293(6) 0.0003(4) 0.0033(4) 0.0043(4)
C305 0.0309(5) 0.0291(5) 0.0287(6) 0.0032(4) 0.0025(4) 0.0061(4)
C306 0.0317(6) 0.0417(6) 0.0339(6) 0.0065(5) 0.0016(5) 0.0044(5)
C307 0.0281(6) 0.0527(7) 0.0448(7) 0.0082(6) 0.0048(5) 0.0058(5)
C308 0.0380(7) 0.0570(8) 0.0397(7) 0.0055(6) 0.0149(5) 0.0084(6)
C309 0.0432(7) 0.0458(7) 0.0311(6) -0.0021(5) 0.0083(5) 0.0048(5)
C310 0.0367(6) 0.0477(7) 0.0335(6) 0.0048(5) -0.0053(5) -0.0025(5)
C311 0.0599(9) 0.0372(7) 0.0472(8) -0.0064(6) 0.0074(7) -0.0063(6)
C312 0.0379(6) 0.0298(5) 0.0324(6) -0.0008(4) 0.0069(5) -0.0011(4)
N401 0.0235(4) 0.0365(5) 0.0243(4) -0.0016(4) 0.0021(3) 0.0019(3)
C402 0.0252(5) 0.0369(6) 0.0283(6) -0.0011(4) 0.0046(4) 0.0022(4)
C403 0.0351(6) 0.0544(8) 0.0289(6) -0.0052(5) 0.0047(5) 0.0032(5)
C404 0.0557(8) 0.0437(7) 0.0339(7) 0.0054(5) 0.0130(6) 0.0037(6)
C405 0.0805(11) 0.0512(8) 0.0333(7) 0.0055(6) 0.0173(7) 0.0154(7)
C406 0.0259(5) 0.0578(7) 0.0283(6) 0.0023(5) 0.0021(4) 0.0105(5)
C407 0.0418(7) 0.0521(8) 0.0442(7) 0.0059(6) 0.0041(6) 0.0159(6)
C408 0.0490(8) 0.0699(10) 0.0462(8) 0.0218(7) 0.0047(7) 0.0173(7)
C409 0.0720(11) 0.0646(10) 0.0650(11) 0.0239(8) 0.0113(9) 0.0237(9)
C410 0.0277(5) 0.0284(5) 0.0243(5) -0.0016(4) -0.0005(4) 0.0013(4)
C411 0.0309(5) 0.0365(6) 0.0267(5) -0.0016(4) 0.0025(4) 0.0001(4)
C412 0.0388(6) 0.0428(6) 0.0276(6) -0.0030(5) 0.0014(5) 0.0010(5)
C413 0.0539(8) 0.0519(8) 0.0309(6) -0.0002(5) 0.0089(6) 0.0042(6)
C414 0.0284(5) 0.0470(7) 0.0328(6) -0.0114(5) 0.0026(5) -0.0087(5)
C415 0.0463(7) 0.0325(6) 0.0588(9) -0.0111(6) 0.0091(6) -0.0080(5)
C416 0.0453(13) 0.0271(11) 0.0396(15) 0.0018(9) -0.0015(11) -0.0029(8)
C417 0.0520(13) 0.0324(11) 0.0444(13) -0.0077(9) 0.0074(10) -0.0087(9)
C418 0.047(2) 0.035(2) 0.058(3) 0.0008(19) -0.012(2) -0.0063(15)
C419 0.067(3) 0.0320(18) 0.082(3) -0.0030(18) -0.020(2) -0.0046(16)
O1 0.0477(5) 0.0433(5) 0.0290(4) 0.0104(4) -0.0036(4) -0.0158(4)
O2 0.0453(5) 0.0276(4) 0.0441(5) -0.0063(3) 0.0210(4) -0.0034(3)
O3 0.0365(4) 0.0297(4) 0.0330(4) 0.0064(3) 0.0049(3) 0.0038(3)
F1 0.0549(4) 0.0304(3) 0.0267(3) -0.0012(3) 0.0058(3) -0.0019(3)

loop_
_atom_type_symbol
_atom_type_scat_dispersion_real
_atom_type_scat_dispersion_imag
_atom_type_scat_Cromer_Mann_a1
_atom_type_scat_Cromer_Mann_b1
_atom_type_scat_Cromer_Mann_a2
_atom_type_scat_Cromer_Mann_b2
_atom_type_scat_Cromer_Mann_a3
_atom_type_scat_Cromer_Mann_b3
_atom_type_scat_Cromer_Mann_a4
_atom_type_scat_Cromer_Mann_b4
_atom_type_scat_Cromer_Mann_c
_atom_type_scat_source
C 0.0181 0.0091 2.3100 20.8439 1.0200 10.2075 1.5886 0.5687 0.8650 51.6512 0.2156 'International Tables Vol C 4.2.6.8 and 6.1.1.4'
H 0.0000 0.0000 0.4930 10.5109 0.3229 26.1257 0.1402 3.1424 0.0408 57.7998 0.0030 'International Tables Vol C 4.2.6.8 and 6.1.1.4'
N 0.0311 0.0180 12.2126 0.0057 3.1322 9.8933 2.0125 28.9975 1.1663 0.5826 -11.5290 'International Tables Vol C 4.2.6.8 and 6.1.1.4'
F 0.0727 0.0534 3.5392 10.2825 2.6412 4.2944 1.5170 0.2615 1.0243 26.1476 0.2776 'International Tables Vol C 4.2.6.8 and 6.1.1.4'
O 0.0492 0.0322 3.0485 13.2771 2.2868 5.7011 1.5463 0.3239 0.8670 32.9089 0.2508 'International Tables Vol C 4.2.6.8 and 6.1.1.4'

loop_
_geom_angle_atom_site_label_1
_geom_angle_atom_site_label_2
_geom_angle_atom_site_label_3
_geom_angle
_geom_angle_publ_flag
H42 O4 H41 103.1 no
O102 C101 C105 103.37(9) yes
O102 C101 C112 108.12(10) yes
C105 C101 C112 114.64(10) yes
O102 C101 O1 111.18(10) yes
C105 C101 O1 108.18(9) yes
C112 C101 O1 111.13(10) yes
C101 O102 C103 112.38(9) yes
O102 C103 C104 103.72(10) yes
O102 C103 C110 109.81(11) yes
C104 C103 C110 111.36(10) yes
O102 C103 C111 107.40(11) yes
C104 C103 C111 112.65(11) yes
C110 C103 C111 111.51(13) yes
C103 C104 C105 109.47(10) yes
C103 C104 C109 129.52(11) yes
C105 C104 C109 121.01(11) yes
C101 C105 C104 110.24(10) yes
C101 C105 C106 128.84(11) yes
C104 C105 C106 120.91(11) yes
C105 C106 C107 118.49(12) yes
C105 C106 H1061 119.8 no
C107 C106 H1061 121.7 no
C106 C107 C108 120.45(12) yes
C106 C107 H1071 121.5 no
C108 C107 H1071 118.1 no
C107 C108 C109 121.04(11) yes
C107 C108 H1081 120.0 no
C109 C108 H1081 118.9 no
C108 C109 C104 118.10(12) yes
C108 C109 H1091 118.8 no
C104 C109 H1091 123.1 no
C103 C110 H1103 111.1 no
C103 C110 H1101 112.6 no
H1103 C110 H1101 107.4 no
C103 C110 H1102 108.8 no
H1103 C110 H1102 107.6 no
H1101 C110 H1102 109.1 no
C103 C111 H1112 110.0 no
C103 C111 H1111 109.0 no
H1112 C111 H1111 110.2 no
C103 C111 H1113 110.2 no
H1112 C111 H1113 107.2 no
H1111 C111 H1113 110.2 no
C101 C112 H1121 107.7 no
C101 C112 H1123 111.5 no
H1121 C112 H1123 106.9 no
C101 C112 H1122 107.6 no
H1121 C112 H1122 112.1 no
H1123 C112 H1122 111.2 no
O202 C201 C205 103.37(9) yes
O202 C201 C212 107.86(10) yes
C205 C201 C212 113.87(10) yes
O202 C201 O2 110.43(9) yes
C205 C201 O2 108.68(9) yes
C212 C201 O2 112.26(10) yes
C201 O202 C203 112.97(9) yes
O202 C203 C204 104.02(9) yes
O202 C203 C210 107.26(13) yes
C204 C203 C210 112.73(11) yes
O202 C203 C211 109.05(11) yes
C204 C203 C211 112.16(12) yes
C210 C203 C211 111.20(13) yes
C203 C204 C205 109.73(10) yes
C203 C204 C209 129.48(12) yes
C205 C204 C209 120.79(12) yes
C201 C205 C204 109.87(10) yes
C201 C205 C206 129.00(10) yes
C204 C205 C206 121.12(11) yes
C205 C206 C207 118.16(12) yes
C205 C206 H2061 120.5 no
C207 C206 H2061 121.3 no
C206 C207 C208 120.68(13) yes
C206 C207 H2071 120.7 no
C208 C207 H2071 118.6 no
C207 C208 C209 120.35(12) yes
C207 C208 H2081 118.7 no
C209 C208 H2081 120.9 no
C208 C209 C204 118.88(12) yes
C208 C209 H2091 120.4 no
C204 C209 H2091 120.7 no
C203 C210 H2103 108.7 no
C203 C210 H2101 109.2 no
H2103 C210 H2101 110.1 no
C203 C210 H2102 110.1 no
H2103 C210 H2102 108.7 no
H2101 C210 H2102 110.0 no
C203 C211 H2111 106.7 no
C203 C211 H2113 108.8 no
H2111 C211 H2113 110.1 no
C203 C211 H2112 111.5 no
H2111 C211 H2112 110.6 no
H2113 C211 H2112 109.1 no
C201 C212 H2122 110.7 no
C201 C212 H2123 111.8 no
H2122 C212 H2123 106.9 no
C201 C212 H2121 110.7 no
H2122 C212 H2121 108.9 no
H2123 C212 H2121 107.7 no
O302 C301 C305 103.52(9) yes
O302 C301 C312 107.39(9) yes
C305 C301 C312 115.14(10) yes
O302 C301 O3 110.89(9) yes
C305 C301 O3 108.05(9) yes
C312 C301 O3 111.57(9) yes
C301 O302 C303 111.65(8) yes
O302 C303 C304 103.26(9) yes
O302 C303 C310 106.97(10) yes
C304 C303 C310 112.66(10) yes
O302 C303 C311 109.19(10) yes
C304 C303 C311 112.12(11) yes
C310 C303 C311 112.09(11) yes
C303 C304 C305 109.51(10) yes
C303 C304 C309 129.95(11) yes
C305 C304 C309 120.54(12) yes
C301 C305 C304 109.65(10) yes
C301 C305 C306 129.20(11) yes
C304 C305 C306 121.14(12) yes
C305 C306 C307 118.38(12) yes
C305 C306 H3061 121.4 no
C307 C306 H3061 120.2 no
C306 C307 C308 120.46(12) yes
C306 C307 H3071 119.5 no
C308 C307 H3071 119.9 no
C307 C308 C309 120.79(13) yes
C307 C308 H3081 120.5 no
C309 C308 H3081 118.7 no
C308 C309 C304 118.69(13) yes
C308 C309 H3091 120.9 no
C304 C309 H3091 120.4 no
C303 C310 H3102 110.0 no
C303 C310 H3103 108.7 no
H3102 C310 H3103 108.6 no
C303 C310 H3101 110.2 no
H3102 C310 H3101 109.5 no
H3103 C310 H3101 109.8 no
C303 C311 H3113 107.9 no
C303 C311 H3111 109.4 no
H3113 C311 H3111 108.8 no
C303 C311 H3112 110.5 no
H3113 C311 H3112 111.2 no
H3111 C311 H3112 109.1 no
C301 C312 H3121 107.3 no
C301 C312 H3123 108.7 no
H3121 C312 H3123 109.3 no
C301 C312 H3122 109.7 no
H3121 C312 H3122 111.3 no
H3123 C312 H3122 110.4 no
C402 N401 C406 111.71(9) yes
C402 N401 C410 105.49(8) yes
C406 N401 C410 111.18(9) yes
C402 N401 C414 111.70(9) yes
C406 N401 C414 104.87(9) yes
C410 N401 C414 112.03(9) yes
N401 C402 C403 115.66(9) yes
N401 C402 H4022 107.7 no
C403 C402 H4022 109.9 no
N401 C402 H4021 105.8 no
C403 C402 H4021 108.7 no
H4022 C402 H4021 108.9 no
C402 C403 C404 110.26(11) yes
C402 C403 H4032 110.6 no
C404 C403 H4032 110.4 no
C402 C403 H4031 110.3 no
C404 C403 H4031 106.9 no
H4032 C403 H4031 108.3 no
C403 C404 C405 112.09(13) yes
C403 C404 H4041 106.8 no
C405 C404 H4041 110.9 no
C403 C404 H4042 107.3 no
C405 C404 H4042 110.3 no
H4041 C404 H4042 109.3 no
C404 C405 H4052 111.1 no
C404 C405 H4053 110.1 no
H4052 C405 H4053 109.2 no
C404 C405 H4051 111.1 no
H4052 C405 H4051 106.4 no
H4053 C405 H4051 108.9 no
N401 C406 C407 115.71(11) yes
N401 C406 H4062 106.8 no
C407 C406 H4062 109.1 no
N401 C406 H4061 106.1 no
C407 C406 H4061 108.8 no
H4062 C406 H4061 110.3 no
C406 C407 C408 109.98(13) yes
C406 C407 H4072 112.5 no
C408 C407 H4072 109.5 no
C406 C407 H4071 114.0 no
C408 C407 H4071 108.4 no
H4072 C407 H4071 102.1 no
C407 C408 C409 111.45(15) yes
C407 C408 H4081 109.2 no
C409 C408 H4081 110.0 no
C407 C408 H4082 110.3 no
C409 C408 H4082 103.1 no
H4081 C408 H4082 112.7 no
C408 C409 H4091 108.6 no
C408 C409 H4093 111.8 no
H4091 C409 H4093 108.8 no
C408 C409 H4092 111.9 no
H4091 C409 H4092 107.3 no
H4093 C409 H4092 108.3 no
N401 C410 C411 116.08(9) yes
N401 C410 H4102 107.5 no
C411 C410 H4102 110.7 no
N401 C410 H4101 106.1 no
C411 C410 H4101 109.1 no
H4102 C410 H4101 106.8 no
C410 C411 C412 109.65(10) yes
C410 C411 H4111 109.6 no
C412 C411 H4111 109.1 no
C410 C411 H4112 109.7 no
C412 C411 H4112 109.1 no
H4111 C411 H4112 109.7 no
C411 C412 C413 112.05(11) yes
C411 C412 H4121 109.9 no
C413 C412 H4121 109.6 no
C411 C412 H4122 108.3 no
C413 C412 H4122 107.7 no
H4121 C412 H4122 109.1 no
C412 C413 H4131 111.3 no
C412 C413 H4132 110.7 no
H4131 C413 H4132 109.2 no
C412 C413 H4133 108.7 no
H4131 C413 H4133 108.1 no
H4132 C413 H4133 108.7 no
N401 C414 C415 116.51(10) yes
N401 C414 H4141 105.8 no
C415 C414 H4141 110.9 no
N401 C414 H4142 107.0 no
C415 C414 H4142 108.4 no
H4141 C414 H4142 107.9 no
C414 C415 C416 115.87(15) yes
C414 C415 H4151 108.6 no
C416 C415 H4151 106.7 no
C414 C415 H4152 108.5 no
C416 C415 H4152 109.4 no
H4151 C415 H4152 107.6 no
C414 C415 C418 96.4(2) yes
C414 C415 H4153 111.1 no
C418 C415 H4153 116.6 no
C414 C415 H4154 112.0 no
C418 C415 H4154 111.1 no
H4153 C415 H4154 109.2 no
C415 C416 C417 110.6(2) yes
C415 C416 H4161 112.7 no
C417 C416 H4161 109.3 no
C415 C416 H4162 107.4 no
C417 C416 H4162 107.4 no
H4161 C416 H4162 109.2 no
C416 C417 H4172 109.1 no
C416 C417 H4173 109.6 no
H4172 C417 H4173 110.0 no
C416 C417 H4171 109.0 no
H4172 C417 H4171 106.7 no
H4173 C417 H4171 112.3 no
C415 C418 C419 107.6(3) yes
C415 C418 H4181 109.0 no
C419 C418 H4181 110.6 no
C415 C418 H4182 111.9 no
C419 C418 H4182 109.4 no
H4181 C418 H4182 108.3 no
C418 C419 H4191 109.5 no
C418 C419 H4192 111.2 no
H4191 C419 H4192 109.4 no
C418 C419 H4193 108.9 no
H4191 C419 H4193 109.7 no
H4192 C419 H4193 108.1 no
C101 O1 H11 108.7 no
C201 O2 H21 108.7 no
C301 O3 H31 110.2 no

loop_
_geom_bond_atom_site_label_1
_geom_bond_atom_site_label_2
_geom_bond_distance
_geom_bond_publ_flag
O4 H42 0.857 no
O4 H41 0.835 no
C101 O102 1.4419(15) yes
C101 C105 1.5072(15) yes
C101 C112 1.5164(17) yes
C101 O1 1.3960(14) yes
O102 C103 1.4475(15) yes
C103 C104 1.5066(16) yes
C103 C110 1.5228(19) yes
C103 C111 1.5195(19) yes
C104 C105 1.3771(17) yes
C104 C109 1.3890(16) yes
C105 C106 1.3867(17) yes
C106 C107 1.3907(18) yes
C106 H1061 0.949 no
C107 C108 1.384(2) yes
C107 H1071 0.928 no
C108 C109 1.3899(19) yes
C108 H1081 0.968 no
C109 H1091 0.971 no
C110 H1103 0.955 no
C110 H1101 0.978 no
C110 H1102 0.989 no
C111 H1112 0.965 no
C111 H1111 0.965 no
C111 H1113 0.974 no
C112 H1121 0.976 no
C112 H1123 0.970 no
C112 H1122 0.974 no
C201 O202 1.4447(14) yes
C201 C205 1.5118(15) yes
C201 C212 1.5116(16) yes
C201 O2 1.3892(14) yes
O202 C203 1.4351(15) yes
C203 C204 1.5049(18) yes
C203 C210 1.524(2) yes
C203 C211 1.5228(19) yes
C204 C205 1.3791(16) yes
C204 C209 1.3865(17) yes
C205 C206 1.3878(17) yes
C206 C207 1.3971(18) yes
C206 H2061 0.961 no
C207 C208 1.393(2) yes
C207 H2071 0.901 no
C208 C209 1.387(2) yes
C208 H2081 0.950 no
C209 H2091 0.949 no
C210 H2103 0.959 no
C210 H2101 0.985 no
C210 H2102 0.968 no
C211 H2111 0.971 no
C211 H2113 0.972 no
C211 H2112 1.007 no
C212 H2122 0.954 no
C212 H2123 0.966 no
C212 H2121 0.955 no
C301 O302 1.4414(13) yes
C301 C305 1.5043(17) yes
C301 C312 1.5191(16) yes
C301 O3 1.4016(13) yes
O302 C303 1.4507(14) yes
C303 C304 1.5096(17) yes
C303 C310 1.5226(17) yes
C303 C311 1.5240(17) yes
C304 C305 1.3825(16) yes
C304 C309 1.3822(19) yes
C305 C306 1.3869(17) yes
C306 C307 1.3898(19) yes
C306 H3061 0.947 no
C307 C308 1.386(2) yes
C307 H3071 0.953 no
C308 C309 1.390(2) yes
C308 H3081 0.965 no
C309 H3091 0.963 no
C310 H3102 0.994 no
C310 H3103 0.983 no
C310 H3101 0.991 no
C311 H3113 0.957 no
C311 H3111 0.969 no
C311 H3112 0.977 no
C312 H3121 0.992 no
C312 H3123 0.964 no
C312 H3122 0.976 no
N401 C402 1.5199(14) yes
N401 C406 1.5211(14) yes
N401 C410 1.5211(13) yes
N401 C414 1.5164(16) yes
C402 C403 1.5179(16) yes
C402 H4022 0.962 no
C402 H4021 0.953 no
C403 C404 1.520(2) yes
C403 H4032 0.959 no
C403 H4031 0.977 no
C404 C405 1.517(2) yes
C404 H4041 0.967 no
C404 H4042 1.006 no
C405 H4052 0.984 no
C405 H4053 0.951 no
C405 H4051 0.960 no
C406 C407 1.494(2) yes
C406 H4062 0.948 no
C406 H4061 0.980 no
C407 C408 1.5255(19) yes
C407 H4072 0.933 no
C407 H4071 0.960 no
C408 C409 1.510(3) yes
C408 H4081 1.003 no
C408 H4082 1.019 no
C409 H4091 1.018 no
C409 H4093 1.017 no
C409 H4092 1.003 no
C410 C411 1.5131(16) yes
C410 H4102 0.975 no
C410 H4101 0.964 no
C411 C412 1.5280(16) yes
C411 H4111 0.983 no
C411 H4112 0.959 no
C412 C413 1.5187(19) yes
C412 H4121 1.007 no
C412 H4122 1.010 no
C413 H4131 0.957 no
C413 H4132 0.975 no
C413 H4133 0.961 no
C414 C415 1.510(2) yes
C414 H4141 0.974 no
C414 H4142 0.976 no
C415 C416 1.566(2) yes
C415 H4151 0.994 no
C415 H4152 1.000 no
C415 C418 1.574(4) yes
C415 H4153 0.989 no
C415 H4154 0.986 no
C416 C417 1.509(4) yes
C416 H4161 0.973 no
C416 H4162 0.991 no
C417 H4172 0.964 no
C417 H4173 0.944 no
C417 H4171 0.967 no
C418 C419 1.504(6) yes
C418 H4181 0.980 no
C418 H4182 0.956 no
C419 H4191 0.961 no
C419 H4192 0.959 no
C419 H4193 0.963 no
O1 H11 0.846 no
O2 H21 0.841 no
O3 H31 0.824 no

loop_
_geom_hbond_atom_site_label_D
_geom_hbond_atom_site_label_H
_geom_hbond_atom_site_label_A
_geom_hbond_site_symmetry_A
_geom_hbond_angle_DHA
_geom_hbond_distance_DH
_geom_hbond_distance_HA
_geom_hbond_distance_DA
_geom_hbond_publ_flag
C312 H3123 O4 . 134.82 0.964 2.590 3.339(2) yes
C402 H4021 O1 2_664 139.17 0.953 2.466 3.247(2) yes
C404 H4042 O1 2_664 141.29 1.006 2.455 3.301(2) yes
C414 H4141 O102 2_564 136.62 0.974 2.576 3.352(2) yes
C415 H4151 O3 1_655 158.83 0.994 2.593 3.539(2) yes
C406 H4062 O2 1_565 147.33 0.948 2.371 3.210(2) yes
C410 H4101 O3 1_655 159.59 0.964 2.421 3.342(2) yes
C411 H4112 O4 . 154.49 0.959 2.520 3.410(2) yes
C417 H4182 C414 . 137.0 0.960 2.463 3.232(2) yes
C416 H4162 O4 . 151.02 0.991 2.593 3.494(2) yes
O4 H42 O302 . 154.28 0.857 2.242 3.037(2) yes
